data_7039014
loop_
_publ_author_name
'Pal, Raja'
'Cherry, Brian R.'
'Flores, Marco'
'Groy, Thomas L.'
'Trovitch, Ryan J.'

_publ_section_title
;
 Isolation of a bis(imino)pyridine molybdenum(i) iodide complex through
 controlled reduction and interconversion of its reaction products.
;
_journal_issue 24
_journal_name_full 'Dalton transactions (Cambridge, England : 2003)'
_journal_page_first 10024
_journal_page_last 10033
_journal_paper_doi 10.1039/c6dt00301j
_journal_volume 45
_journal_year 2016
_chemical_formula_moiety 'C39 H41 Mo N3 P2'
_chemical_formula_sum 'C39 H41 Mo N3 P2'
_chemical_formula_weight 709.63
_chemical_name_common K5PDIMoH2
_space_group_crystal_system triclinic
_space_group_IT_number 2
_space_group_name_Hall '-P 1'
_space_group_name_H-M_alt 'P -1'
_symmetry_space_group_name_Hall '-P 1'
_symmetry_space_group_name_H-M 'P -1'
_atom_sites_solution_hydrogens geom
_atom_sites_solution_primary direct
_atom_sites_solution_secondary difmap
_audit_update_record
;
2016-01-15 deposited with the CCDC.
2016-04-13 downloaded from the CCDC.
;
_cell_angle_alpha 88.4317(7)
_cell_angle_beta 89.3949(7)
_cell_angle_gamma 89.6286(7)
_cell_formula_units_Z 2
_cell_length_a 8.0248(3)
_cell_length_b 10.4080(5)
_cell_length_c 19.9821(9)
_cell_measurement_reflns_used 6449
_cell_measurement_temperature 123.(2)
_cell_measurement_theta_max 30.1252
_cell_measurement_theta_min 2.2317
_cell_volume 1668.20(13)
_computing_cell_refinement 'SAINT V8.32B (Bruker AXS Inc., 2013)'
_computing_data_collection 'Bruker Instrument Service v2010.9.0.0'
_computing_data_reduction 'SAINT V8.32B (Bruker AXS Inc., 2013)'
_computing_structure_refinement 'SHELXL-2013 (Sheldrick, 2013)'
_computing_structure_solution 'SHELXS-2013 (Sheldrick, 2013)'
_diffrn_ambient_temperature 123.(2)
_diffrn_detector_area_resol_mean 8.3330
_diffrn_measured_fraction_theta_full 0.999
_diffrn_measured_fraction_theta_max 0.999
_diffrn_measurement_device_type 'Bruker Smart APEX'
_diffrn_measurement_method '\w and \f scans'
_diffrn_radiation_monochromator graphite
_diffrn_radiation_type MoK\a
_diffrn_radiation_wavelength 0.71073
_diffrn_reflns_av_R_equivalents 0.0254
_diffrn_reflns_limit_h_max 10
_diffrn_reflns_limit_h_min -10
_diffrn_reflns_limit_k_max 13
_diffrn_reflns_limit_k_min -13
_diffrn_reflns_limit_l_max 24
_diffrn_reflns_limit_l_min -24
_diffrn_reflns_number 15238
_diffrn_reflns_theta_full 26.37
_diffrn_reflns_theta_max 26.37
_diffrn_reflns_theta_min 1.96
_diffrn_source 'fine-focus sealed tube'
_diffrn_source_type 'fine-focus sealed tube'
_exptl_absorpt_coefficient_mu 0.522
_exptl_absorpt_correction_T_max 0.94
_exptl_absorpt_correction_T_min 0.87
_exptl_absorpt_correction_type multi-scan
_exptl_absorpt_process_details 'SADABS V2012/1 (Bruker AXS Inc.)'
_exptl_crystal_colour 'dark green'
_exptl_crystal_density_diffrn 1.413
_exptl_crystal_density_method 'not measured'
_exptl_crystal_description block
_exptl_crystal_F_000 736
_exptl_crystal_size_max 0.200
_exptl_crystal_size_mid 0.170
_exptl_crystal_size_min 0.130
_refine_diff_density_max 0.882
_refine_diff_density_min -0.465
_refine_ls_extinction_method none
_refine_ls_goodness_of_fit_ref 1.066
_refine_ls_hydrogen_treatment constr
_refine_ls_matrix_type full
_refine_ls_number_parameters 408
_refine_ls_number_reflns 6781
_refine_ls_number_restraints 0
_refine_ls_restrained_S_all 1.066
_refine_ls_R_factor_all 0.0396
_refine_ls_R_factor_gt 0.0332
_refine_ls_shift/su_max 0.001
_refine_ls_shift/su_mean 0.000
_refine_ls_structure_factor_coef Fsqd
_refine_ls_weighting_details 'w=1/[\s^2^(Fo^2^)+(0.0383P)^2^+1.1546P] where P=(Fo^2^+2Fc^2^)/3'
_refine_ls_weighting_scheme calc
_refine_ls_wR_factor_gt 0.0800
_refine_ls_wR_factor_ref 0.0829
_reflns_number_gt 6005
_reflns_number_total 6781
_reflns_threshold_expression 'I > 2\s(I)'
_cod_data_source_file c6dt00301j2.cif
_cod_data_source_block K5PDIMoH2
_cod_depositor_comments 'Adding full bibliography for 7039012--7039014.cif.'
_cod_database_code 7039014

loop_
_space_group_symop_operation_xyz
'x, y, z'
'-x, -y, -z'

loop_
_atom_site_type_symbol
_atom_site_label
_atom_site_fract_x
_atom_site_fract_y
_atom_site_fract_z
_atom_site_U_iso_or_equiv
_atom_site_adp_type
_atom_site_calc_flag
_atom_site_refinement_flags_adp
_atom_site_refinement_flags_posn
_atom_site_occupancy
Mo Mo1 0.05616(2) 0.28800(2) 0.26048(2) 0.01868(7) Uani d . . 1
P P1 0.10410(8) 0.38384(6) 0.15074(3) 0.02061(13) Uani d . . 1
P P2 -0.00988(7) 0.35704(6) 0.37187(3) 0.01807(13) Uani d . . 1
N N1 -0.1757(2) 0.2450(2) 0.21930(10) 0.0233(4) Uani d . . 1
N N2 0.0544(2) 0.09280(19) 0.24734(9) 0.0214(4) Uani d . . 1
N N3 0.2819(2) 0.2173(2) 0.29909(10) 0.0242(4) Uani d . . 1
C C1 -0.3640(3) 0.0862(3) 0.16579(14) 0.0360(7) Uani d . . 1
H H1A -0.4615 0.1071 0.1935 0.054 Uiso calc U R 1
H H1B -0.3612 -0.0064 0.1581 0.054 Uiso calc U R 1
H H1C -0.3709 0.1332 0.1227 0.054 Uiso calc U R 1
C C2 -0.2080(3) 0.1242(3) 0.20115(12) 0.0259(5) Uani d . . 1
C C3 -0.0802(3) 0.0344(2) 0.21702(12) 0.0261(5) Uani d . . 1
C C4 -0.0759(4) -0.0980(3) 0.20503(13) 0.0352(6) Uani d . . 1
H H4 -0.1681 -0.1379 0.1848 0.042 Uiso calc U R 1
C C5 0.0633(4) -0.1702(3) 0.22290(14) 0.0394(7) Uani d . . 1
H H5 0.0671 -0.2593 0.2137 0.047 Uiso calc U R 1
C C6 0.1952(4) -0.1146(3) 0.25356(13) 0.0355(6) Uani d . . 1
H H6 0.2889 -0.1655 0.2664 0.043 Uiso calc U R 1
C C7 0.1925(3) 0.0178(2) 0.26612(12) 0.0267(5) Uani d . . 1
C C8 0.3161(3) 0.0904(2) 0.29690(12) 0.0259(5) Uani d . . 1
C C9 0.4719(3) 0.0293(3) 0.32525(14) 0.0352(6) Uani d . . 1
H H9A 0.57 0.071 0.305 0.053 Uiso calc U R 1
H H9B 0.4738 -0.0624 0.3153 0.053 Uiso calc U R 1
H H9C 0.473 0.0396 0.3738 0.053 Uiso calc U R 1
C C10 -0.2926(3) 0.3472(3) 0.19804(13) 0.0328(6) Uani d . . 1
H H10A -0.2908 0.4171 0.2306 0.039 Uiso calc U R 1
H H10B -0.407 0.3122 0.1974 0.039 Uiso calc U R 1
C C11 -0.2464(3) 0.4012(3) 0.12855(14) 0.0332(6) Uani d . . 1
H H11A -0.3377 0.4586 0.1129 0.04 Uiso calc U R 1
H H11B -0.2386 0.329 0.0974 0.04 Uiso calc U R 1
C C12 -0.0829(3) 0.4760(3) 0.12462(14) 0.0307(6) Uani d . . 1
H H12A -0.0939 0.552 0.1531 0.037 Uiso calc U R 1
H H12B -0.0658 0.5078 0.0779 0.037 Uiso calc U R 1
C C13 0.1331(3) 0.2672(2) 0.08416(12) 0.0225(5) Uani d . . 1
C C14 0.0543(3) 0.2756(3) 0.02235(13) 0.0312(6) Uani d . . 1
H H14 -0.017 0.3467 0.0123 0.037 Uiso calc U R 1
C C15 0.0784(4) 0.1820(3) -0.02448(14) 0.0416(7) Uani d . . 1
H H15 0.0235 0.1891 -0.0663 0.05 Uiso calc U R 1
C C16 0.1806(4) 0.0795(3) -0.01101(16) 0.0463(8) Uani d . . 1
H H16 0.1969 0.0156 -0.0435 0.056 Uiso calc U R 1
C C17 0.2611(4) 0.0683(3) 0.05017(17) 0.0448(8) Uani d . . 1
H H17 0.3332 -0.0026 0.0594 0.054 Uiso calc U R 1
C C18 0.2350(3) 0.1621(3) 0.09796(14) 0.0311(6) Uani d . . 1
H H18 0.2876 0.1537 0.1402 0.037 Uiso calc U R 1
C C19 0.2676(3) 0.5036(2) 0.13203(13) 0.0257(5) Uani d . . 1
C C20 0.3510(3) 0.5631(2) 0.18417(14) 0.0309(6) Uani d . . 1
H H20 0.3276 0.5378 0.2293 0.037 Uiso calc U R 1
C C21 0.4678(4) 0.6587(3) 0.17019(16) 0.0402(7) Uani d . . 1
H H21 0.5243 0.6975 0.2059 0.048 Uiso calc U R 1
C C22 0.5021(4) 0.6974(3) 0.10511(16) 0.0400(7) Uani d . . 1
H H22 0.5793 0.7646 0.096 0.048 Uiso calc U R 1
C C23 0.4236(4) 0.6381(3) 0.05282(15) 0.0388(7) Uani d . . 1
H H23 0.4483 0.6639 0.0079 0.047 Uiso calc U R 1
C C24 0.3085(3) 0.5407(3) 0.06618(14) 0.0317(6) Uani d . . 1
H H24 0.2574 0.499 0.0301 0.038 Uiso calc U R 1
C C25 0.3929(3) 0.2965(3) 0.33977(13) 0.0298(6) Uani d . . 1
H H25A 0.4078 0.3817 0.3174 0.036 Uiso calc U R 1
H H25B 0.5036 0.2544 0.343 0.036 Uiso calc U R 1
C C26 0.3212(3) 0.3141(3) 0.41014(13) 0.0286(6) Uani d . . 1
H H26A 0.4119 0.3413 0.4397 0.034 Uiso calc U R 1
H H26B 0.2799 0.2302 0.4276 0.034 Uiso calc U R 1
C C27 0.1791(3) 0.4127(2) 0.41352(13) 0.0265(5) Uani d . . 1
H H27A 0.2159 0.4945 0.3919 0.032 Uiso calc U R 1
H H27B 0.1525 0.4294 0.461 0.032 Uiso calc U R 1
C C28 -0.0897(3) 0.2386(2) 0.43376(12) 0.0209(5) Uani d . . 1
C C29 -0.1487(3) 0.1231(2) 0.41183(13) 0.0277(5) Uani d . . 1
H H29 -0.1477 0.1063 0.3653 0.033 Uiso calc U R 1
C C30 -0.2098(4) 0.0303(3) 0.45768(15) 0.0371(7) Uani d . . 1
H H30 -0.2507 -0.0489 0.4423 0.044 Uiso calc U R 1
C C31 -0.2106(4) 0.0541(3) 0.52518(15) 0.0402(7) Uani d . . 1
H H31 -0.2525 -0.0087 0.5562 0.048 Uiso calc U R 1
C C32 -0.1506(4) 0.1690(3) 0.54796(14) 0.0387(7) Uani d . . 1
H H32 -0.1505 0.185 0.5945 0.046 Uiso calc U R 1
C C33 -0.0907(4) 0.2602(3) 0.50263(13) 0.0312(6) Uani d . . 1
H H33 -0.0495 0.339 0.5184 0.037 Uiso calc U R 1
C C34 -0.1538(3) 0.4940(2) 0.38126(11) 0.0202(5) Uani d . . 1
C C35 -0.3027(3) 0.4817(2) 0.41618(13) 0.0248(5) Uani d . . 1
H H35 -0.3297 0.402 0.4379 0.03 Uiso calc U R 1
C C36 -0.4141(3) 0.5851(2) 0.41992(13) 0.0285(6) Uani d . . 1
H H36 -0.5168 0.575 0.4435 0.034 Uiso calc U R 1
C C37 -0.3752(3) 0.7012(3) 0.38964(13) 0.0320(6) Uani d . . 1
H H37 -0.4504 0.7717 0.3927 0.038 Uiso calc U R 1
C C38 -0.2269(4) 0.7154(3) 0.35472(15) 0.0376(7) Uani d . . 1
H H38 -0.1998 0.7959 0.3339 0.045 Uiso calc U R 1
C C39 -0.1167(4) 0.6116(2) 0.34994(14) 0.0327(6) Uani d . . 1
H H39 -0.0157 0.6214 0.3251 0.039 Uiso calc U R 1

loop_
_atom_site_aniso_label
_atom_site_aniso_U_11
_atom_site_aniso_U_22
_atom_site_aniso_U_33
_atom_site_aniso_U_12
_atom_site_aniso_U_13
_atom_site_aniso_U_23
Mo1 0.01669(11) 0.02468(12) 0.01470(11) 0.00135(8) 0.00082(7) -0.00183(7)
P1 0.0208(3) 0.0220(3) 0.0189(3) 0.0042(2) 0.0010(2) 0.0008(2)
P2 0.0183(3) 0.0196(3) 0.0164(3) 0.0010(2) -0.0014(2) -0.0019(2)
N1 0.0184(10) 0.0342(12) 0.0173(10) 0.0028(8) 0.0041(8) -0.0035(8)
N2 0.0233(10) 0.0260(11) 0.0148(10) 0.0002(8) 0.0057(8) -0.0010(8)
N3 0.0176(10) 0.0338(12) 0.0211(10) 0.0032(9) 0.0019(8) 0.0012(9)
C1 0.0280(14) 0.0529(18) 0.0276(14) -0.0080(13) -0.0004(11) -0.0089(13)
C2 0.0229(12) 0.0381(15) 0.0169(12) -0.0055(11) 0.0036(9) -0.0060(10)
C3 0.0292(13) 0.0318(14) 0.0172(12) -0.0053(11) 0.0067(10) -0.0033(10)
C4 0.0465(17) 0.0331(15) 0.0264(14) -0.0110(13) 0.0042(12) -0.0076(11)
C5 0.059(2) 0.0263(15) 0.0333(16) 0.0017(13) 0.0040(14) -0.0024(12)
C6 0.0482(17) 0.0313(15) 0.0267(14) 0.0113(13) 0.0068(12) 0.0015(11)
C7 0.0324(14) 0.0294(14) 0.0179(12) 0.0078(11) 0.0068(10) 0.0033(10)
C8 0.0237(13) 0.0329(14) 0.0204(12) 0.0084(10) 0.0056(10) 0.0045(10)
C9 0.0337(15) 0.0417(16) 0.0296(14) 0.0117(12) 0.0014(12) 0.0056(12)
C10 0.0250(14) 0.0450(17) 0.0285(14) 0.0083(12) 0.0035(11) -0.0034(12)
C11 0.0248(14) 0.0415(16) 0.0331(15) 0.0127(12) -0.0020(11) 0.0024(12)
C12 0.0300(14) 0.0299(14) 0.0319(14) 0.0117(11) -0.0015(11) 0.0048(11)
C13 0.0220(12) 0.0264(13) 0.0190(12) -0.0005(10) 0.0054(9) -0.0003(9)
C14 0.0327(14) 0.0370(15) 0.0237(13) -0.0070(12) 0.0033(11) 0.0015(11)
C15 0.0479(18) 0.0527(19) 0.0247(14) -0.0204(15) 0.0070(13) -0.0080(13)
C16 0.057(2) 0.0446(18) 0.0383(17) -0.0238(16) 0.0254(15) -0.0210(14)
C17 0.0477(18) 0.0308(16) 0.056(2) 0.0040(13) 0.0248(15) -0.0040(14)
C18 0.0293(14) 0.0352(15) 0.0285(14) 0.0051(11) 0.0091(11) -0.0014(11)
C19 0.0248(13) 0.0208(12) 0.0313(14) 0.0067(10) 0.0042(10) 0.0024(10)
C20 0.0341(15) 0.0265(14) 0.0321(14) -0.0010(11) 0.0072(11) -0.0058(11)
C21 0.0431(17) 0.0269(15) 0.0511(19) -0.0030(12) 0.0077(14) -0.0128(13)
C22 0.0401(17) 0.0222(14) 0.057(2) -0.0040(12) 0.0118(14) 0.0020(13)
C23 0.0364(16) 0.0391(16) 0.0399(17) 0.0022(13) 0.0050(13) 0.0159(13)
C24 0.0282(14) 0.0344(15) 0.0319(15) 0.0024(11) -0.0005(11) 0.0084(11)
C25 0.0195(12) 0.0354(15) 0.0344(15) -0.0005(11) -0.0020(10) 0.0007(11)
C26 0.0223(13) 0.0328(14) 0.0309(14) -0.0005(11) -0.0068(10) -0.0043(11)
C27 0.0243(13) 0.0286(13) 0.0271(13) -0.0014(10) -0.0053(10) -0.0077(10)
C28 0.0202(12) 0.0222(12) 0.0201(12) 0.0053(9) 0.0015(9) 0.0013(9)
C29 0.0268(13) 0.0286(14) 0.0278(13) -0.0001(11) 0.0031(10) -0.0015(10)
C30 0.0374(16) 0.0280(15) 0.0455(18) -0.0033(12) 0.0076(13) 0.0015(12)
C31 0.0422(17) 0.0358(16) 0.0413(17) 0.0079(13) 0.0172(13) 0.0136(13)
C32 0.0529(18) 0.0407(17) 0.0218(14) 0.0107(14) 0.0076(12) 0.0064(12)
C33 0.0411(16) 0.0301(14) 0.0224(13) 0.0075(12) -0.0006(11) -0.0014(10)
C34 0.0236(12) 0.0207(12) 0.0167(11) 0.0009(9) -0.0043(9) -0.0043(9)
C35 0.0230(12) 0.0229(12) 0.0286(13) 0.0008(10) -0.0044(10) -0.0010(10)
C36 0.0222(13) 0.0307(14) 0.0327(14) 0.0040(10) -0.0022(10) -0.0047(11)
C37 0.0376(15) 0.0251(14) 0.0335(15) 0.0128(11) -0.0072(12) -0.0022(11)
C38 0.0516(18) 0.0211(13) 0.0395(16) 0.0056(12) 0.0091(13) 0.0059(11)
C39 0.0391(16) 0.0261(14) 0.0326(15) 0.0025(11) 0.0090(12) -0.0003(11)

loop_
_atom_type_symbol
_atom_type_description
_atom_type_scat_dispersion_real
_atom_type_scat_dispersion_imag
_atom_type_scat_source
C C 0.0033 0.0016 'International Tables Vol C Tables 4.2.6.8 and 6.1.1.4'
H H 0.0000 0.0000 'International Tables Vol C Tables 4.2.6.8 and 6.1.1.4'
N N 0.0061 0.0033 'International Tables Vol C Tables 4.2.6.8 and 6.1.1.4'
P P 0.1023 0.0942 'International Tables Vol C Tables 4.2.6.8 and 6.1.1.4'
Mo Mo -1.6832 0.6857 'International Tables Vol C Tables 4.2.6.8 and 6.1.1.4'

loop_
_geom_angle_atom_site_label_1
_geom_angle_atom_site_label_2
_geom_angle_atom_site_label_3
_geom_angle
N2 Mo1 N3 73.86(8)
N2 Mo1 N1 73.41(8)
N3 Mo1 N1 147.13(8)
N2 Mo1 P2 115.81(5)
N3 Mo1 P2 87.19(6)
N1 Mo1 P2 104.39(5)
N2 Mo1 P1 105.77(5)
N3 Mo1 P1 109.54(6)
N1 Mo1 P1 82.36(6)
P2 Mo1 P1 138.15(2)
C13 P1 C19 103.16(11)
C13 P1 C12 103.70(12)
C19 P1 C12 100.32(12)
C13 P1 Mo1 114.25(8)
C19 P1 Mo1 123.61(9)
C12 P1 Mo1 109.36(9)
C28 P2 C34 102.94(11)
C28 P2 C27 101.34(12)
C34 P2 C27 102.47(11)
C28 P2 Mo1 118.86(8)
C34 P2 Mo1 118.33(7)
C27 P2 Mo1 110.46(8)
C2 N1 C10 117.9(2)
C2 N1 Mo1 119.77(16)
C10 N1 Mo1 121.37(17)
C3 N2 C7 119.2(2)
C3 N2 Mo1 120.72(16)
C7 N2 Mo1 119.96(16)
C8 N3 C25 117.2(2)
C8 N3 Mo1 119.47(17)
C25 N3 Mo1 122.38(16)
C2 C1 H1A 109.5
C2 C1 H1B 109.5
H1A C1 H1B 109.5
C2 C1 H1C 109.5
H1A C1 H1C 109.5
H1B C1 H1C 109.5
N1 C2 C3 114.2(2)
N1 C2 C1 123.7(2)
C3 C2 C1 122.1(2)
N2 C3 C4 120.2(2)
N2 C3 C2 111.7(2)
C4 C3 C2 128.2(2)
C5 C4 C3 119.7(3)
C5 C4 H4 120.1
C3 C4 H4 120.1
C6 C5 C4 120.7(3)
C6 C5 H5 119.6
C4 C5 H5 119.6
C5 C6 C7 120.2(3)
C5 C6 H6 119.9
C7 C6 H6 119.9
N2 C7 C8 112.3(2)
N2 C7 C6 119.9(2)
C8 C7 C6 127.8(2)
N3 C8 C7 114.3(2)
N3 C8 C9 123.7(2)
C7 C8 C9 122.0(2)
C8 C9 H9A 109.5
C8 C9 H9B 109.5
H9A C9 H9B 109.5
C8 C9 H9C 109.5
H9A C9 H9C 109.5
H9B C9 H9C 109.5
N1 C10 C11 111.0(2)
N1 C10 H10A 109.4
C11 C10 H10A 109.4
N1 C10 H10B 109.4
C11 C10 H10B 109.4
H10A C10 H10B 108.0
C10 C11 C12 115.0(2)
C10 C11 H11A 108.5
C12 C11 H11A 108.5
C10 C11 H11B 108.5
C12 C11 H11B 108.5
H11A C11 H11B 107.5
C11 C12 P1 115.07(18)
C11 C12 H12A 108.5
P1 C12 H12A 108.5
C11 C12 H12B 108.5
P1 C12 H12B 108.5
H12A C12 H12B 107.5
C18 C13 C14 118.6(2)
C18 C13 P1 117.21(19)
C14 C13 P1 124.2(2)
C15 C14 C13 120.9(3)
C15 C14 H14 119.6
C13 C14 H14 119.6
C16 C15 C14 120.4(3)
C16 C15 H15 119.8
C14 C15 H15 119.8
C15 C16 C17 120.2(3)
C15 C16 H16 119.9
C17 C16 H16 119.9
C16 C17 C18 119.5(3)
C16 C17 H17 120.3
C18 C17 H17 120.3
C13 C18 C17 120.5(3)
C13 C18 H18 119.7
C17 C18 H18 119.7
C24 C19 C20 118.2(2)
C24 C19 P1 121.4(2)
C20 C19 P1 120.43(19)
C21 C20 C19 120.5(3)
C21 C20 H20 119.8
C19 C20 H20 119.8
C22 C21 C20 120.6(3)
C22 C21 H21 119.7
C20 C21 H21 119.7
C21 C22 C23 119.8(3)
C21 C22 H22 120.1
C23 C22 H22 120.1
C22 C23 C24 120.1(3)
C22 C23 H23 120.0
C24 C23 H23 120.0
C23 C24 C19 120.8(3)
C23 C24 H24 119.6
C19 C24 H24 119.6
N3 C25 C26 111.3(2)
N3 C25 H25A 109.4
C26 C25 H25A 109.4
N3 C25 H25B 109.4
C26 C25 H25B 109.4
H25A C25 H25B 108.0
C25 C26 C27 114.1(2)
C25 C26 H26A 108.7
C27 C26 H26A 108.7
C25 C26 H26B 108.7
C27 C26 H26B 108.7
H26A C26 H26B 107.6
C26 C27 P2 112.04(17)
C26 C27 H27A 109.2
P2 C27 H27A 109.2
C26 C27 H27B 109.2
P2 C27 H27B 109.2
H27A C27 H27B 107.9
C29 C28 C33 118.6(2)
C29 C28 P2 118.89(18)
C33 C28 P2 122.51(19)
C28 C29 C30 120.4(2)
C28 C29 H29 119.8
C30 C29 H29 119.8
C31 C30 C29 119.9(3)
C31 C30 H30 120.0
C29 C30 H30 120.0
C30 C31 C32 120.3(3)
C30 C31 H31 119.8
C32 C31 H31 119.8
C33 C32 C31 119.6(3)
C33 C32 H32 120.2
C31 C32 H32 120.2
C32 C33 C28 121.2(3)
C32 C33 H33 119.4
C28 C33 H33 119.4
C35 C34 C39 118.7(2)
C35 C34 P2 121.60(18)
C39 C34 P2 119.67(19)
C34 C35 C36 120.7(2)
C34 C35 H35 119.6
C36 C35 H35 119.6
C37 C36 C35 120.1(2)
C37 C36 H36 119.9
C35 C36 H36 119.9
C36 C37 C38 120.0(2)
C36 C37 H37 120.0
C38 C37 H37 120.0
C37 C38 C39 120.0(3)
C37 C38 H38 120.0
C39 C38 H38 120.0
C34 C39 C38 120.5(3)
C34 C39 H39 119.8
C38 C39 H39 119.8

loop_
_geom_bond_atom_site_label_1
_geom_bond_atom_site_label_2
_geom_bond_distance
Mo1 N2 2.056(2)
Mo1 N3 2.098(2)
Mo1 N1 2.098(2)
Mo1 P2 2.4103(6)
Mo1 P1 2.4123(6)
P1 C13 1.837(2)
P1 C19 1.844(3)
P1 C12 1.848(2)
P2 C28 1.835(2)
P2 C34 1.841(2)
P2 C27 1.842(2)
N1 C2 1.345(3)
N1 C10 1.470(3)
N2 C3 1.394(3)
N2 C7 1.400(3)
N3 C8 1.349(3)
N3 C25 1.481(3)
C1 C2 1.505(3)
C1 H1A 0.98
C1 H1B 0.98
C1 H1C 0.98
C2 C3 1.416(4)
C3 C4 1.405(4)
C4 C5 1.387(4)
C4 H4 0.95
C5 C6 1.368(4)
C5 H5 0.95
C6 C7 1.408(4)
C6 H6 0.95
C7 C8 1.407(4)
C8 C9 1.507(3)
C9 H9A 0.98
C9 H9B 0.98
C9 H9C 0.98
C10 C11 1.526(4)
C10 H10A 0.99
C10 H10B 0.99
C11 C12 1.531(4)
C11 H11A 0.99
C11 H11B 0.99
C12 H12A 0.99
C12 H12B 0.99
C13 C18 1.386(4)
C13 C14 1.394(4)
C14 C15 1.380(4)
C14 H14 0.95
C15 C16 1.365(5)
C15 H15 0.95
C16 C17 1.390(5)
C16 H16 0.95
C17 C18 1.397(4)
C17 H17 0.95
C18 H18 0.95
C19 C24 1.397(4)
C19 C20 1.404(4)
C20 C21 1.392(4)
C20 H20 0.95
C21 C22 1.376(4)
C21 H21 0.95
C22 C23 1.387(4)
C22 H22 0.95
C23 C24 1.394(4)
C23 H23 0.95
C24 H24 0.95
C25 C26 1.529(4)
C25 H25A 0.99
C25 H25B 0.99
C26 C27 1.530(3)
C26 H26A 0.99
C26 H26B 0.99
C27 H27A 0.99
C27 H27B 0.99
C28 C29 1.379(3)
C28 C33 1.400(3)
C29 C30 1.400(4)
C29 H29 0.95
C30 C31 1.378(4)
C30 H30 0.95
C31 C32 1.382(4)
C31 H31 0.95
C32 C33 1.379(4)
C32 H32 0.95
C33 H33 0.95
C34 C35 1.383(3)
C34 C39 1.392(3)
C35 C36 1.398(3)
C35 H35 0.95
C36 C37 1.373(4)
C36 H36 0.95
C37 C38 1.380(4)
C37 H37 0.95
C38 C39 1.396(4)
C38 H38 0.95
C39 H39 0.95

loop_
_geom_torsion_atom_site_label_1
_geom_torsion_atom_site_label_2
_geom_torsion_atom_site_label_3
_geom_torsion_atom_site_label_4
_geom_torsion
C10 N1 C2 C3 173.2(2)
Mo1 N1 C2 C3 4.4(3)
C10 N1 C2 C1 -5.6(3)
Mo1 N1 C2 C1 -174.46(18)
C7 N2 C3 C4 -0.5(3)
Mo1 N2 C3 C4 176.53(18)
C7 N2 C3 C2 -179.7(2)
Mo1 N2 C3 C2 -2.6(3)
N1 C2 C3 N2 -1.1(3)
C1 C2 C3 N2 177.7(2)
N1 C2 C3 C4 179.8(2)
C1 C2 C3 C4 -1.4(4)
N2 C3 C4 C5 -0.6(4)
C2 C3 C4 C5 178.4(3)
C3 C4 C5 C6 1.6(4)
C4 C5 C6 C7 -1.3(4)
C3 N2 C7 C8 -179.1(2)
Mo1 N2 C7 C8 3.8(3)
C3 N2 C7 C6 0.8(3)
Mo1 N2 C7 C6 -176.32(18)
C5 C6 C7 N2 0.2(4)
C5 C6 C7 C8 180.0(3)
C25 N3 C8 C7 170.8(2)
Mo1 N3 C8 C7 1.6(3)
C25 N3 C8 C9 -8.7(3)
Mo1 N3 C8 C9 -177.92(18)
N2 C7 C8 N3 -3.3(3)
C6 C7 C8 N3 176.9(2)
N2 C7 C8 C9 176.2(2)
C6 C7 C8 C9 -3.7(4)
C2 N1 C10 C11 -87.1(3)
Mo1 N1 C10 C11 81.5(2)
N1 C10 C11 C12 -67.7(3)
C10 C11 C12 P1 59.2(3)
C13 P1 C12 C11 69.4(2)
C19 P1 C12 C11 175.8(2)
Mo1 P1 C12 C11 -52.9(2)
C19 P1 C13 C18 92.9(2)
C12 P1 C13 C18 -162.9(2)
Mo1 P1 C13 C18 -43.9(2)
C19 P1 C13 C14 -89.8(2)
C12 P1 C13 C14 14.5(2)
Mo1 P1 C13 C14 133.42(19)
C18 C13 C14 C15 -0.7(4)
P1 C13 C14 C15 -178.0(2)
C13 C14 C15 C16 -0.2(4)
C14 C15 C16 C17 0.2(4)
C15 C16 C17 C18 0.7(4)
C14 C13 C18 C17 1.5(4)
P1 C13 C18 C17 179.0(2)
C16 C17 C18 C13 -1.5(4)
C13 P1 C19 C24 38.0(2)
C12 P1 C19 C24 -68.9(2)
Mo1 P1 C19 C24 169.40(17)
C13 P1 C19 C20 -144.0(2)
C12 P1 C19 C20 109.2(2)
Mo1 P1 C19 C20 -12.5(2)
C24 C19 C20 C21 1.7(4)
P1 C19 C20 C21 -176.4(2)
C19 C20 C21 C22 0.7(4)
C20 C21 C22 C23 -2.0(4)
C21 C22 C23 C24 0.9(4)
C22 C23 C24 C19 1.6(4)
C20 C19 C24 C23 -2.9(4)
P1 C19 C24 C23 175.2(2)
C8 N3 C25 C26 -95.4(3)
Mo1 N3 C25 C26 73.5(2)
N3 C25 C26 C27 -76.9(3)
C25 C26 C27 P2 68.3(3)
C28 P2 C27 C26 75.6(2)
C34 P2 C27 C26 -178.26(18)
Mo1 P2 C27 C26 -51.3(2)
C34 P2 C28 C29 117.2(2)
C27 P2 C28 C29 -137.0(2)
Mo1 P2 C28 C29 -15.9(2)
C34 P2 C28 C33 -63.8(2)
C27 P2 C28 C33 41.9(2)
Mo1 P2 C28 C33 163.12(18)
C33 C28 C29 C30 0.7(4)
P2 C28 C29 C30 179.7(2)
C28 C29 C30 C31 -0.3(4)
C29 C30 C31 C32 -0.3(4)
C30 C31 C32 C33 0.4(4)
C31 C32 C33 C28 0.0(4)
C29 C28 C33 C32 -0.6(4)
P2 C28 C33 C32 -179.6(2)
C28 P2 C34 C35 -13.7(2)
C27 P2 C34 C35 -118.6(2)
Mo1 P2 C34 C35 119.62(18)
C28 P2 C34 C39 169.4(2)
C27 P2 C34 C39 64.5(2)
Mo1 P2 C34 C39 -57.2(2)
C39 C34 C35 C36 0.1(4)
P2 C34 C35 C36 -176.78(18)
C34 C35 C36 C37 -1.0(4)
C35 C36 C37 C38 0.8(4)
C36 C37 C38 C39 0.3(4)
C35 C34 C39 C38 1.0(4)
P2 C34 C39 C38 178.0(2)
C37 C38 C39 C34 -1.2(4)
